data_7154920
loop_
_publ_author_name
'Gal\'an, Elena'
'Perrin, Mickael L.'
'Lutz, Martin'
'van der Zant, Herre S. J.'
'Grozema, Ferdinand C.'
'Eelkema, Rienk'

_publ_section_title
;
 Synthesis of 1,2-biphenylethane based single-molecule diodes.
;
_journal_issue 8
_journal_name_full 'Organic &amp; biomolecular chemistry'
_journal_page_first 2439
_journal_page_last 2443
_journal_paper_doi 10.1039/c6ob00008h
_journal_volume 14
_journal_year 2016
_chemical_formula_moiety 'C14 H10 Br2 F2'
_chemical_formula_sum 'C14 H10 Br2 F2'
_chemical_formula_weight 376.04
_space_group_crystal_system monoclinic
_space_group_IT_number 14
_space_group_name_Hall '-P 2ybc'
_space_group_name_H-M_alt 'P 1 21/c 1'
_symmetry_space_group_name_Hall '-P 2ybc'
_symmetry_space_group_name_H-M 'P 1 21/c 1'
_atom_sites_solution_hydrogens geom
_atom_sites_solution_primary heavy
_atom_sites_solution_secondary difmap
_audit_creation_method SHELXL-2014/7
_audit_update_record
;
2016-01-04 deposited with the CCDC.
2016-01-19 downloaded from the CCDC.
;
_cell_angle_alpha 90
_cell_angle_beta 95.173(5)
_cell_angle_gamma 90
_cell_formula_units_Z 4
_cell_length_a 8.0789(5)
_cell_length_b 5.2425(5)
_cell_length_c 31.267(2)
_cell_measurement_reflns_used 15233
_cell_measurement_temperature 110(2)
_cell_measurement_theta_max 27.48
_cell_measurement_theta_min 1.96
_cell_volume 1318.88(17)
_computing_cell_refinement Peakref
_computing_data_collection Apex2
_computing_data_reduction 'Eval15, SADABS-2014/4'
_computing_structure_refinement 'SHELXL-2014/7 (Sheldrick, 2014)'
_computing_structure_solution SHELXT
_diffrn_ambient_temperature 110(2)
_diffrn_measured_fraction_theta_full 0.979
_diffrn_measured_fraction_theta_max 0.968
_diffrn_measurement_device_type 'Bruker Kappa ApexII'
_diffrn_measurement_method '\f and \w scans'
_diffrn_radiation_type MoK\a
_diffrn_radiation_wavelength 0.71073
_diffrn_reflns_av_R_equivalents 0.0533
_diffrn_reflns_av_unetI/netI 0.0298
_diffrn_reflns_laue_measured_fraction_full 0.979
_diffrn_reflns_laue_measured_fraction_max 0.968
_diffrn_reflns_limit_h_max 10
_diffrn_reflns_limit_h_min -10
_diffrn_reflns_limit_k_max 6
_diffrn_reflns_limit_k_min -6
_diffrn_reflns_limit_l_max 40
_diffrn_reflns_limit_l_min -40
_diffrn_reflns_number 22039
_diffrn_reflns_point_group_measured_fraction_full 0.979
_diffrn_reflns_point_group_measured_fraction_max 0.968
_diffrn_reflns_theta_full 25.242
_diffrn_reflns_theta_max 27.505
_diffrn_reflns_theta_min 2.531
_diffrn_source 'sealed tube'
_exptl_absorpt_coefficient_mu 6.148
_exptl_absorpt_correction_T_max 0.4305
_exptl_absorpt_correction_T_min 0.2297
_exptl_absorpt_correction_type multi-scan
_exptl_absorpt_process_details SADABS-2014/4
_exptl_crystal_colour colourless
_exptl_crystal_density_diffrn 1.894
_exptl_crystal_description plate
_exptl_crystal_F_000 728
_exptl_crystal_size_max 0.43
_exptl_crystal_size_mid 0.21
_exptl_crystal_size_min 0.04
_refine_diff_density_max 1.904
_refine_diff_density_min -1.226
_refine_diff_density_rms 0.181
_refine_ls_extinction_method none
_refine_ls_goodness_of_fit_ref 1.180
_refine_ls_hydrogen_treatment constr
_refine_ls_matrix_type full
_refine_ls_number_parameters 163
_refine_ls_number_reflns 2935
_refine_ls_number_restraints 0
_refine_ls_restrained_S_all 1.180
_refine_ls_R_factor_all 0.0821
_refine_ls_R_factor_gt 0.0675
_refine_ls_shift/su_max 0.000
_refine_ls_shift/su_mean 0.000
_refine_ls_structure_factor_coef Fsqd
_refine_ls_weighting_details 'w=1/[\s^2^(Fo^2^)+(0.0640P)^2^+15.9912P] where P=(Fo^2^+2Fc^2^)/3'
_refine_ls_weighting_scheme calc
_refine_ls_wR_factor_gt 0.1836
_refine_ls_wR_factor_ref 0.1940
_reflns_Friedel_coverage 0.000
_reflns_number_gt 2354
_reflns_number_total 2935
_reflns_threshold_expression 'I > 2\s(I)'
_cod_data_source_file c6ob00008h2.cif
_cod_data_source_block l0752a
_cod_depositor_comments 'Adding full bibliography for 7154920.cif.'
_cod_original_cell_volume 1318.90(17)
_cod_database_code 7154920
_shelx_shelxl_version_number 2014/7
_shelx_space_group_comment
;
The symmetry employed for this shelxl refinement is uniquely defined
by the following loop, which should always be used as a source of
symmetry information in preference to the above space-group names.
They are only intended as comments.
;

loop_
_space_group_symop_operation_xyz
'x, y, z'
'-x, y+1/2, -z+1/2'
'-x, -y, -z'
'x, -y-1/2, z-1/2'

loop_
_atom_site_label
_atom_site_type_symbol
_atom_site_fract_x
_atom_site_fract_y
_atom_site_fract_z
_atom_site_U_iso_or_equiv
_atom_site_adp_type
_atom_site_occupancy
_atom_site_site_symmetry_order
_atom_site_calc_flag
_atom_site_refinement_flags_posn
_atom_site_refinement_flags_adp
Br1 Br 0.22371(9) 0.07757(18) -0.08249(2) 0.0364(3) Uani 1 1 d . .
Br2 Br 0.27345(12) -0.06832(19) 0.33449(3) 0.0449(3) Uani 1 1 d . .
F1 F 0.1285(6) -0.3866(8) 0.05966(16) 0.0347(10) Uani 1 1 d . .
F2 F 0.4547(5) 0.3554(8) 0.06900(14) 0.0318(10) Uani 1 1 d . .
C1 C 0.2066(9) 0.1279(14) 0.1386(2) 0.0279(15) Uani 1 1 d . .
H1A H 0.2346 0.3081 0.1332 0.033 Uiso 1 1 calc R U
H1B H 0.0900 0.0990 0.1271 0.033 Uiso 1 1 calc R U
C2 C 0.3204(9) -0.0452(13) 0.1154(2) 0.0275(15) Uani 1 1 d . .
H2A H 0.4374 -0.0045 0.1251 0.033 Uiso 1 1 calc R U
H2B H 0.2999 -0.2247 0.1232 0.033 Uiso 1 1 calc R U
C3 C 0.2953(8) -0.0187(13) 0.0673(2) 0.0236(14) Uani 1 1 d . .
C4 C 0.2025(8) -0.1851(13) 0.0405(2) 0.0245(14) Uani 1 1 d . .
C5 C 0.1766(8) -0.1665(14) -0.0033(2) 0.0256(15) Uani 1 1 d . .
H5 H 0.1113 -0.2883 -0.0198 0.031 Uiso 1 1 calc R U
C6 C 0.2491(8) 0.0361(14) -0.0224(2) 0.0239(14) Uani 1 1 d . .
C7 C 0.3443(8) 0.2140(13) 0.0020(2) 0.0237(14) Uani 1 1 d . .
H7 H 0.3951 0.3532 -0.0112 0.028 Uiso 1 1 calc R U
C8 C 0.3624(8) 0.1824(13) 0.0455(2) 0.0238(14) Uani 1 1 d . .
C9 C 0.2228(8) 0.0794(13) 0.1864(2) 0.0251(14) Uani 1 1 d . .
C10 C 0.1445(8) -0.1237(14) 0.2039(2) 0.0276(15) Uani 1 1 d . .
H10 H 0.0789 -0.2359 0.1856 0.033 Uiso 1 1 calc R U
C11 C 0.1594(10) -0.1684(15) 0.2480(3) 0.0315(16) Uani 1 1 d . .
H11 H 0.1040 -0.3086 0.2596 0.038 Uiso 1 1 calc R U
C12 C 0.2557(9) -0.0059(15) 0.2744(2) 0.0284(15) Uani 1 1 d . .
C13 C 0.3346(8) 0.2006(14) 0.2580(2) 0.0269(15) Uani 1 1 d . .
H13 H 0.3987 0.3139 0.2766 0.032 Uiso 1 1 calc R U
C14 C 0.3187(8) 0.2401(13) 0.2141(2) 0.0246(14) Uani 1 1 d . .
H14 H 0.3746 0.3801 0.2025 0.029 Uiso 1 1 calc R U

loop_
_atom_site_aniso_label
_atom_site_aniso_U_11
_atom_site_aniso_U_22
_atom_site_aniso_U_33
_atom_site_aniso_U_23
_atom_site_aniso_U_13
_atom_site_aniso_U_12
Br1 0.0295(4) 0.0473(5) 0.0322(4) -0.0040(3) 0.0018(3) 0.0079(4)
Br2 0.0528(5) 0.0497(6) 0.0330(4) 0.0094(4) 0.0090(4) 0.0149(4)
F1 0.036(2) 0.014(2) 0.056(3) 0.0000(19) 0.015(2) -0.0033(18)
F2 0.033(2) 0.019(2) 0.043(2) -0.0056(18) 0.0001(18) -0.0049(18)
C1 0.030(3) 0.015(3) 0.038(4) -0.003(3) 0.004(3) 0.011(3)
C2 0.030(3) 0.013(3) 0.041(4) -0.001(3) 0.009(3) 0.006(3)
C3 0.018(3) 0.014(3) 0.039(4) -0.001(3) 0.007(3) 0.006(3)
C4 0.018(3) 0.008(3) 0.049(4) -0.001(3) 0.014(3) 0.003(3)
C5 0.014(3) 0.014(3) 0.049(4) -0.008(3) 0.006(3) 0.000(3)
C6 0.017(3) 0.024(4) 0.031(3) -0.003(3) 0.006(2) 0.007(3)
C7 0.016(3) 0.013(3) 0.043(4) 0.001(3) 0.007(3) 0.009(3)
C8 0.013(3) 0.015(3) 0.044(4) -0.008(3) 0.003(3) 0.002(3)
C9 0.024(3) 0.017(3) 0.035(4) -0.003(3) 0.007(3) 0.002(3)
C10 0.022(3) 0.015(3) 0.046(4) -0.007(3) 0.006(3) -0.007(3)
C11 0.035(4) 0.017(4) 0.044(4) 0.001(3) 0.012(3) -0.003(3)
C12 0.032(4) 0.026(4) 0.027(3) 0.006(3) 0.005(3) 0.011(3)
C13 0.019(3) 0.018(3) 0.044(4) -0.004(3) 0.002(3) -0.001(3)
C14 0.018(3) 0.008(3) 0.048(4) 0.001(3) 0.004(3) -0.004(2)

loop_
_atom_type_symbol
_atom_type_description
_atom_type_scat_dispersion_real
_atom_type_scat_dispersion_imag
_atom_type_scat_source
C C 0.0033 0.0016 'International Tables Vol C Tables 4.2.6.8 and 6.1.1.4'
H H 0.0000 0.0000 'International Tables Vol C Tables 4.2.6.8 and 6.1.1.4'
Br Br -0.2901 2.4595 'International Tables Vol C Tables 4.2.6.8 and 6.1.1.4'
F F 0.0171 0.0103 'International Tables Vol C Tables 4.2.6.8 and 6.1.1.4'

loop_
_geom_angle_atom_site_label_1
_geom_angle_atom_site_label_2
_geom_angle_atom_site_label_3
_geom_angle
C9 C1 C2 111.8(6)
C9 C1 H1A 109.3
C2 C1 H1A 109.3
C9 C1 H1B 109.3
C2 C1 H1B 109.3
H1A C1 H1B 107.9
C3 C2 C1 112.9(6)
C3 C2 H2A 109.0
C1 C2 H2A 109.0
C3 C2 H2B 109.0
C1 C2 H2B 109.0
H2A C2 H2B 107.8
C4 C3 C8 113.2(6)
C4 C3 C2 124.4(6)
C8 C3 C2 122.4(6)
C5 C4 F1 117.2(6)
C5 C4 C3 125.9(6)
F1 C4 C3 116.9(7)
C4 C5 C6 117.1(6)
C4 C5 H5 121.4
C6 C5 H5 121.4
C5 C6 C7 121.0(7)
C5 C6 Br1 120.6(5)
C7 C6 Br1 118.4(5)
C8 C7 C6 118.1(7)
C8 C7 H7 121.0
C6 C7 H7 121.0
F2 C8 C7 117.7(6)
F2 C8 C3 117.6(6)
C7 C8 C3 124.7(6)
C10 C9 C14 118.0(7)
C10 C9 C1 121.5(7)
C14 C9 C1 120.4(7)
C9 C10 C11 121.5(7)
C9 C10 H10 119.2
C11 C10 H10 119.2
C12 C11 C10 118.9(7)
C12 C11 H11 120.5
C10 C11 H11 120.5
C11 C12 C13 121.2(7)
C11 C12 Br2 118.4(6)
C13 C12 Br2 120.4(6)
C12 C13 C14 118.8(7)
C12 C13 H13 120.6
C14 C13 H13 120.6
C13 C14 C9 121.5(6)
C13 C14 H14 119.2
C9 C14 H14 119.2

loop_
_geom_bond_atom_site_label_1
_geom_bond_atom_site_label_2
_geom_bond_distance
Br1 C6 1.884(7)
Br2 C12 1.899(7)
F1 C4 1.378(8)
F2 C8 1.350(8)
C1 C9 1.508(10)
C1 C2 1.523(9)
C1 H1A 0.9900
C1 H1B 0.9900
C2 C3 1.504(10)
C2 H2A 0.9900
C2 H2B 0.9900
C3 C4 1.384(10)
C3 C8 1.392(10)
C4 C5 1.370(11)
C5 C6 1.375(10)
C5 H5 0.9500
C6 C7 1.392(10)
C7 C8 1.363(10)
C7 H7 0.9500
C9 C10 1.377(10)
C9 C14 1.392(10)
C10 C11 1.391(11)
C10 H10 0.9500
C11 C12 1.378(11)
C11 H11 0.9500
C12 C13 1.378(11)
C13 C14 1.385(11)
C13 H13 0.9500
C14 H14 0.9500

loop_
_geom_torsion_atom_site_label_1
_geom_torsion_atom_site_label_2
_geom_torsion_atom_site_label_3
_geom_torsion_atom_site_label_4
_geom_torsion
C9 C1 C2 C3 174.6(6)
C1 C2 C3 C4 -99.8(8)
C1 C2 C3 C8 79.1(8)
C8 C3 C4 C5 0.9(10)
C2 C3 C4 C5 179.8(6)
C8 C3 C4 F1 -178.6(5)
C2 C3 C4 F1 0.4(9)
F1 C4 C5 C6 179.4(5)
C3 C4 C5 C6 -0.1(10)
C4 C5 C6 C7 -0.1(9)
C4 C5 C6 Br1 179.2(5)
C5 C6 C7 C8 -0.5(9)
Br1 C6 C7 C8 -179.9(5)
C6 C7 C8 F2 180.0(5)
C6 C7 C8 C3 1.4(10)
C4 C3 C8 F2 179.9(5)
C2 C3 C8 F2 0.9(9)
C4 C3 C8 C7 -1.6(9)
C2 C3 C8 C7 179.5(6)
C2 C1 C9 C10 -79.4(9)
C2 C1 C9 C14 100.3(8)
C14 C9 C10 C11 0.2(10)
C1 C9 C10 C11 -180.0(7)
C9 C10 C11 C12 -0.4(11)
C10 C11 C12 C13 1.0(11)
C10 C11 C12 Br2 179.6(5)
C11 C12 C13 C14 -1.4(11)
Br2 C12 C13 C14 180.0(5)
C12 C13 C14 C9 1.3(10)
C10 C9 C14 C13 -0.7(10)
C1 C9 C14 C13 179.5(6)
